data_4101403
loop_
_publ_author_name
'Lim, Mi Hee'
'Wong, Brian A'
'Pitcock, Jr, William H'
'Mokshagundam, Deepa'
'Baik, Mu-Hyun'
'Lippard, Stephen J'

_publ_section_title
;
 Direct nitric oxide detection in aqueous solution by copper(II)
 fluorescein complexes.
;
_journal_issue 44
_journal_name_full 'Journal of the American Chemical Society'
_journal_page_first 14364
_journal_page_last 14373
_journal_paper_doi 10.1021/ja064955e
_journal_volume 128
_journal_year 2006
_chemical_formula_moiety 'C33 H30 Cu2 N4 O3, 2(B F4), C H4 O'
_chemical_formula_sum 'C34 H34 B2 Cu2 F8 N4 O4'
_chemical_formula_weight 863.35
_chemical_name_systematic
; 
 ? 
;
_space_group_IT_number 14
_symmetry_cell_setting monoclinic
_symmetry_space_group_name_Hall '-P 2yn'
_symmetry_space_group_name_H-M 'P 1 21/n 1'
_atom_sites_solution_hydrogens geom
_atom_sites_solution_primary direct
_atom_sites_solution_secondary difmap
_audit_creation_method SHELXL-97
_cell_angle_alpha 90.00
_cell_angle_beta 103.5840(10)
_cell_angle_gamma 90.00
_cell_formula_units_Z 8
_cell_length_a 18.9017(9)
_cell_length_b 11.5733(5)
_cell_length_c 33.3820(15)
_cell_measurement_reflns_used 4334
_cell_measurement_temperature 173(2)
_cell_measurement_theta_max 21.23
_cell_measurement_theta_min 2.16
_cell_volume 7098.2(6)
_computing_cell_refinement 'Bruker SMART'
_computing_data_collection 'Bruker SMART'
_computing_data_reduction 'Bruker SAINT'
_computing_molecular_graphics 'Bruker SHELXTL'
_computing_publication_material 'Bruker SHELXTL'
_computing_structure_refinement 'SHELXL-97 (Sheldrick, 1997)'
_computing_structure_solution 'SHELXS-97 (Sheldrick, 1990)'
_diffrn_ambient_temperature 173(2)
_diffrn_measured_fraction_theta_full 0.997
_diffrn_measured_fraction_theta_max 0.997
_diffrn_measurement_device_type 'CCD area detector'
_diffrn_measurement_method 'phi and omega scans'
_diffrn_radiation_monochromator graphite
_diffrn_radiation_source 'fine-focus sealed tube'
_diffrn_radiation_type MoK\a
_diffrn_radiation_wavelength 0.71073
_diffrn_reflns_av_R_equivalents 0.0775
_diffrn_reflns_av_sigmaI/netI 0.0752
_diffrn_reflns_limit_h_max 23
_diffrn_reflns_limit_h_min -23
_diffrn_reflns_limit_k_max 14
_diffrn_reflns_limit_k_min -14
_diffrn_reflns_limit_l_max 41
_diffrn_reflns_limit_l_min -41
_diffrn_reflns_number 57985
_diffrn_reflns_theta_full 26.50
_diffrn_reflns_theta_max 26.50
_diffrn_reflns_theta_min 1.87
_exptl_absorpt_coefficient_mu 1.285
_exptl_absorpt_correction_T_max 0.902
_exptl_absorpt_correction_T_min 0.857
_exptl_absorpt_correction_type multi-scan
_exptl_absorpt_process_details SADABS
_exptl_crystal_colour green
_exptl_crystal_density_diffrn 1.616
_exptl_crystal_density_method 'not measured'
_exptl_crystal_description block
_exptl_crystal_F_000 3504
_exptl_crystal_size_max 0.15
_exptl_crystal_size_mid 0.10
_exptl_crystal_size_min 0.08
_refine_diff_density_max 1.368
_refine_diff_density_min -1.279
_refine_diff_density_rms 0.108
_refine_ls_extinction_method none
_refine_ls_goodness_of_fit_ref 1.037
_refine_ls_hydrogen_treatment constr
_refine_ls_matrix_type full
_refine_ls_number_parameters 934
_refine_ls_number_reflns 14691
_refine_ls_number_restraints 0
_refine_ls_restrained_S_all 1.037
_refine_ls_R_factor_all 0.1072
_refine_ls_R_factor_gt 0.0685
_refine_ls_shift/su_max 0.001
_refine_ls_shift/su_mean 0.000
_refine_ls_structure_factor_coef Fsqd
_refine_ls_weighting_details 'calc w=1/[\s^2^(Fo^2^)+(0.0551P)^2^+23.8877P] where P=(Fo^2^+2Fc^2^)/3'
_refine_ls_weighting_scheme calc
_refine_ls_wR_factor_gt 0.1407
_refine_ls_wR_factor_ref 0.1606
_reflns_number_gt 10053
_reflns_number_total 14691
_reflns_threshold_expression >2sigma(I)
_cod_data_source_file ja064955esi20060825_034805.cif
_cod_data_source_block '[Cu2(moL)2(CH3OH)](BF4)2'
_cod_depositor_comments
;
The following automatic conversions were performed:
'_symmetry_cell_setting' value 'Monoclinic' changed to 'monoclinic'
according to '/home/saulius/struct/CIF-dictionaries/cif_core.dic'
dictionary named 'cif_core.dic' version 2.4.1 from 2010-06-29.

Automatic conversion script
Id: cif_fix_enum 1527 2010-12-29 10:47:43Z saulius 
;
_cod_original_sg_symbol_H-M P2(1)/n
_cod_database_code 4101403

loop_
_symmetry_equiv_pos_as_xyz
'x, y, z'
'-x+1/2, y+1/2, -z+1/2'
'-x, -y, -z'
'x-1/2, -y-1/2, z-1/2'

loop_
_atom_site_label
_atom_site_type_symbol
_atom_site_fract_x
_atom_site_fract_y
_atom_site_fract_z
_atom_site_U_iso_or_equiv
_atom_site_adp_type
_atom_site_occupancy
_atom_site_symmetry_multiplicity
_atom_site_calc_flag
_atom_site_refinement_flags
_atom_site_disorder_assembly
_atom_site_disorder_group
Cu1 Cu 1.03966(3) 0.58272(5) 0.224757(19) 0.02497(16) Uani 1 1 d . . .
Cu4 Cu 0.68444(3) 0.16386(5) 0.97857(2) 0.02467(15) Uani 1 1 d . . .
Cu3 Cu 0.83440(3) 0.21721(5) 0.96797(2) 0.02427(15) Uani 1 1 d . . .
Cu2 Cu 0.93182(3) 0.74925(6) 0.244571(19) 0.02682(16) Uani 1 1 d . . .
O1 O 0.94481(19) 0.6459(3) 0.20069(11) 0.0309(9) Uani 1 1 d . . .
O2 O 1.03666(18) 0.7191(3) 0.25848(10) 0.0254(8) Uani 1 1 d . . .
O3 O 0.6145(2) 0.2043(3) 0.91533(11) 0.0362(9) Uani 1 1 d . . .
H3 H 0.5631 0.2030 0.9117 0.043 Uiso 1 1 calc R . .
O4 O 0.9310(3) 0.9180(4) 0.20933(13) 0.0495(11) Uani 1 1 d . . .
H4 H 0.8970 0.9774 0.2108 0.059 Uiso 1 1 calc R . .
O6 O 0.76240(18) 0.0952(3) 0.95633(11) 0.0282(8) Uani 1 1 d . . .
O7 O 0.75257(18) 0.2933(3) 0.98083(12) 0.0288(8) Uani 1 1 d . . .
O9 O 0.8038(3) 0.9959(6) 0.16362(17) 0.091(2) Uani 1 1 d . . .
H9 H 0.8092 0.9918 0.1394 0.137 Uiso 1 1 calc R . .
N1 N 1.1247(2) 0.4958(4) 0.25437(12) 0.0219(9) Uani 1 1 d . . .
N2 N 1.0263(2) 0.4534(4) 0.18351(13) 0.0241(9) Uani 1 1 d . . .
H2 H 1.0391 0.4805 0.1600 0.029 Uiso 1 1 calc R . .
N3 N 0.9354(2) 0.8426(4) 0.29532(12) 0.0277(10) Uani 1 1 d . . .
H3F H 0.9403 0.9197 0.2887 0.033 Uiso 1 1 calc R . .
N4 N 0.8285(2) 0.7239(5) 0.24448(15) 0.0407(13) Uani 1 1 d . . .
N5 N 0.9157(2) 0.3135(4) 0.99619(12) 0.0234(9) Uani 1 1 d . . .
N6 N 0.9064(2) 0.1373(4) 0.94297(13) 0.0231(9) Uani 1 1 d . . .
H6 H 0.8949 0.1514 0.9148 0.028 Uiso 1 1 calc R . .
N7 N 0.6528(2) 0.0318(4) 1.00778(13) 0.0288(10) Uani 1 1 d . . .
N8 N 0.6159(2) 0.2568(4) 1.00330(13) 0.0258(10) Uani 1 1 d . . .
H8 H 0.5791 0.2836 0.9817 0.031 Uiso 1 1 calc R . .
C1 C 1.1714(3) 0.5214(7) 0.28920(19) 0.0483(7) Uani 1 1 d . . .
H1A H 1.1700 0.5966 0.3004 0.058 Uiso 1 1 calc R . .
C2 C 1.2230(3) 0.4426(6) 0.3105(2) 0.0483(7) Uani 1 1 d . . .
H2A H 1.2564 0.4651 0.3352 0.058 Uiso 1 1 calc R . .
C3 C 1.2249(3) 0.3337(7) 0.2955(2) 0.0483(7) Uani 1 1 d . . .
H3A H 1.2588 0.2789 0.3101 0.058 Uiso 1 1 calc R . .
C4 C 1.1762(3) 0.3023(5) 0.25796(17) 0.0299(12) Uani 1 1 d . . .
C5 C 1.1755(3) 0.1924(5) 0.23930(19) 0.0354(14) Uani 1 1 d . . .
H5A H 1.2086 0.1342 0.2522 0.042 Uiso 1 1 calc R . .
C6 C 1.1277(3) 0.1704(5) 0.2033(2) 0.0426(15) Uani 1 1 d . . .
H6A H 1.1282 0.0967 0.1908 0.051 Uiso 1 1 calc R . .
C7 C 1.0770(3) 0.2544(5) 0.18353(19) 0.0366(14) Uani 1 1 d . . .
H7A H 1.0434 0.2368 0.1583 0.044 Uiso 1 1 calc R . .
C8 C 1.0765(3) 0.3605(5) 0.20103(16) 0.0264(11) Uani 1 1 d . . .
C9 C 1.1267(3) 0.3872(4) 0.23832(16) 0.0253(11) Uani 1 1 d . . .
C10 C 0.9484(3) 0.4162(5) 0.17174(17) 0.0298(12) Uani 1 1 d . . .
H10A H 0.9442 0.3446 0.1551 0.036 Uiso 1 1 calc R . .
H10B H 0.9312 0.3992 0.1969 0.036 Uiso 1 1 calc R . .
C11 C 0.9018(3) 0.5083(5) 0.14745(16) 0.0292(12) Uani 1 1 d . . .
C12 C 0.8560(3) 0.4835(6) 0.10916(16) 0.0348(14) Uani 1 1 d . . .
H12A H 0.8553 0.4078 0.0981 0.042 Uiso 1 1 calc R . .
C13 C 0.8117(3) 0.5678(6) 0.08717(18) 0.0412(15) Uani 1 1 d . . .
H13A H 0.7803 0.5496 0.0613 0.049 Uiso 1 1 calc R . .
C14 C 0.8127(3) 0.6779(6) 0.10253(18) 0.0433(16) Uani 1 1 d . . .
H14A H 0.7822 0.7358 0.0873 0.052 Uiso 1 1 calc R . .
C15 C 0.8582(3) 0.7044(5) 0.14038(17) 0.0358(14) Uani 1 1 d . . .
H15 H 0.8593 0.7809 0.1508 0.043 Uiso 1 1 calc R . .
C16 C 0.9022(3) 0.6204(5) 0.16304(16) 0.0300(12) Uani 1 1 d . . .
C17 C 1.0848(3) 0.7932(4) 0.28130(15) 0.0235(11) Uani 1 1 d . . .
C18 C 1.1490(3) 0.8241(5) 0.27032(16) 0.0270(12) Uani 1 1 d . . .
H18A H 1.1604 0.7903 0.2467 0.032 Uiso 1 1 calc R . .
C19 C 1.1962(3) 0.9032(5) 0.29349(17) 0.0293(12) Uani 1 1 d . . .
H19A H 1.2398 0.9234 0.2857 0.035 Uiso 1 1 calc R . .
C20 C 1.1803(3) 0.9537(5) 0.32826(18) 0.0322(13) Uani 1 1 d . . .
H20A H 1.2129 1.0078 0.3442 0.039 Uiso 1 1 calc R . .
C21 C 1.1170(3) 0.9241(4) 0.33912(16) 0.0289(12) Uani 1 1 d . . .
H21A H 1.1057 0.9596 0.3625 0.035 Uiso 1 1 calc R . .
C22 C 1.0687(3) 0.8430(4) 0.31663(15) 0.0222(11) Uani 1 1 d . . .
C23 C 1.0004(3) 0.8112(5) 0.32912(15) 0.0264(12) Uani 1 1 d . . .
H23A H 0.9981 0.8526 0.3547 0.032 Uiso 1 1 calc R . .
H23B H 1.0001 0.7271 0.3346 0.032 Uiso 1 1 calc R . .
C24 C 0.8664(3) 0.8303(5) 0.30704(17) 0.0335(13) Uani 1 1 d . . .
C25 C 0.8526(3) 0.8760(7) 0.3417(2) 0.0511(18) Uani 1 1 d . . .
H25A H 0.8892 0.9185 0.3602 0.061 Uiso 1 1 calc R . .
C26 C 0.7835(4) 0.8604(8) 0.3503(2) 0.069(3) Uani 1 1 d . . .
H26 H 0.7737 0.8937 0.3744 0.083 Uiso 1 1 calc R . .
C27 C 0.8120(3) 0.7674(6) 0.27931(18) 0.0393(15) Uani 1 1 d . . .
C28 C 0.7429(3) 0.7524(7) 0.2881(2) 0.058(2) Uani 1 1 d . . .
C29 C 0.7781(3) 0.6631(6) 0.2187(2) 0.0483(7) Uani 1 1 d . . .
H29A H 0.7900 0.6300 0.1951 0.058 Uiso 1 1 calc R . .
C34 C 0.9170(3) 0.3944(5) 1.02397(16) 0.0291(12) Uani 1 1 d . . .
H34A H 0.8720 0.4228 1.0281 0.035 Uiso 1 1 calc R . .
C35 C 0.9820(3) 0.4408(5) 1.04788(17) 0.0377(14) Uani 1 1 d . . .
H35A H 0.9809 0.4976 1.0683 0.045 Uiso 1 1 calc R . .
C36 C 1.0465(3) 0.4031(5) 1.04138(17) 0.0372(14) Uani 1 1 d . . .
H36 H 1.0907 0.4345 1.0572 0.045 Uiso 1 1 calc R . .
C37 C 1.0485(3) 0.3190(5) 1.01186(17) 0.0310(13) Uani 1 1 d . . .
C38 C 0.9806(3) 0.2733(4) 0.98977(16) 0.0252(11) Uani 1 1 d . . .
C39 C 0.9782(3) 0.1849(4) 0.96086(16) 0.0265(12) Uani 1 1 d . . .
C40 C 1.0407(3) 0.1480(5) 0.95133(18) 0.0335(13) Uani 1 1 d . . .
H40A H 1.0387 0.0908 0.9307 0.040 Uiso 1 1 calc R . .
C41 C 1.1080(3) 0.1942(5) 0.97183(19) 0.0385(14) Uani 1 1 d . . .
H41A H 1.1513 0.1681 0.9650 0.046 Uiso 1 1 calc R . .
C42 C 1.1117(3) 0.2759(5) 1.0014(2) 0.0398(15) Uani 1 1 d . . .
H42A H 1.1580 0.3049 1.0153 0.048 Uiso 1 1 calc R . .
C43 C 0.9014(3) 0.0097(4) 0.95007(16) 0.0256(11) Uani 1 1 d . . .
H43A H 0.9421 -0.0300 0.9418 0.031 Uiso 1 1 calc R . .
H43B H 0.9062 -0.0047 0.9798 0.031 Uiso 1 1 calc R . .
C44 C 0.8310(3) -0.0392(4) 0.92634(15) 0.0252(11) Uani 1 1 d . . .
C45 C 0.7644(3) 0.0032(4) 0.93119(16) 0.0263(11) Uani 1 1 d . . .
C46 C 0.6994(3) -0.0484(5) 0.91000(16) 0.0303(12) Uani 1 1 d . . .
H46A H 0.6540 -0.0190 0.9132 0.036 Uiso 1 1 calc R . .
C47 C 0.7009(3) -0.1416(5) 0.88458(16) 0.0346(14) Uani 1 1 d . . .
H47A H 0.6567 -0.1772 0.8707 0.041 Uiso 1 1 calc R . .
C48 C 0.7662(4) -0.1836(5) 0.87909(17) 0.0370(15) Uani 1 1 d . . .
H48A H 0.7671 -0.2475 0.8614 0.044 Uiso 1 1 calc R . .
C49 C 0.8301(3) -0.1320(4) 0.89957(17) 0.0328(13) Uani 1 1 d . . .
H49A H 0.8749 -0.1604 0.8953 0.039 Uiso 1 1 calc R . .
C50 C 0.6754(3) -0.0758(5) 1.01052(18) 0.0343(13) Uani 1 1 d . . .
H50A H 0.7094 -0.0986 0.9951 0.041 Uiso 1 1 calc R . .
C51 C 0.6519(4) -0.1581(5) 1.03506(19) 0.0424(16) Uani 1 1 d . . .
H51A H 0.6690 -0.2354 1.0357 0.051 Uiso 1 1 calc R . .
C52 C 0.6048(4) -0.1270(5) 1.05785(19) 0.0460(17) Uani 1 1 d . . .
H52A H 0.5900 -0.1819 1.0754 0.055 Uiso 1 1 calc R . .
C53 C 0.5775(3) -0.0126(5) 1.05563(18) 0.0366(14) Uani 1 1 d . . .
C54 C 0.6045(3) 0.0656(5) 1.03065(16) 0.0297(12) Uani 1 1 d . . .
C55 C 0.5276(4) 0.0271(6) 1.0776(2) 0.0492(17) Uani 1 1 d . . .
H55A H 0.5098 -0.0244 1.0952 0.059 Uiso 1 1 calc R . .
C56 C 0.5042(4) 0.1391(6) 1.0741(2) 0.0484(17) Uani 1 1 d . . .
H56A H 0.4687 0.1643 1.0880 0.058 Uiso 1 1 calc R . .
C57 C 0.5329(3) 0.2173(5) 1.04965(19) 0.0391(14) Uani 1 1 d . . .
H57A H 0.5175 0.2957 1.0479 0.047 Uiso 1 1 calc R . .
C58 C 0.5825(3) 0.1815(5) 1.02856(17) 0.0284(12) Uani 1 1 d . . .
C59 C 0.6537(3) 0.3609(4) 1.02590(16) 0.0281(12) Uani 1 1 d . . .
H59A H 0.6201 0.4021 1.0397 0.034 Uiso 1 1 calc R . .
H59B H 0.6966 0.3358 1.0473 0.034 Uiso 1 1 calc R . .
C60 C 0.6773(3) 0.4398(4) 0.99644(15) 0.0253(11) Uani 1 1 d . . .
C61 C 0.6474(3) 0.5504(5) 0.98867(18) 0.0330(13) Uani 1 1 d . . .
H61A H 0.6116 0.5758 1.0025 0.040 Uiso 1 1 calc R . .
C62 C 0.6695(3) 0.6231(5) 0.96088(18) 0.0379(15) Uani 1 1 d . . .
H62A H 0.6493 0.6984 0.9559 0.045 Uiso 1 1 calc R . .
C63 C 0.7207(3) 0.5858(5) 0.94067(17) 0.0333(13) Uani 1 1 d . . .
H63A H 0.7366 0.6361 0.9221 0.040 Uiso 1 1 calc R . .
C64 C 0.7492(3) 0.4758(4) 0.94721(17) 0.0286(12) Uani 1 1 d . . .
H64A H 0.7838 0.4502 0.9327 0.034 Uiso 1 1 calc R . .
C65 C 0.7275(3) 0.4029(4) 0.97481(15) 0.0244(11) Uani 1 1 d . . .
C66 C 0.6430(3) 0.2314(6) 0.88082(18) 0.0425(15) Uani 1 1 d . . .
H66A H 0.6029 0.2468 0.8569 0.064 Uiso 1 1 calc R . .
H66B H 0.6718 0.1661 0.8748 0.064 Uiso 1 1 calc R . .
H66C H 0.6740 0.3000 0.8869 0.064 Uiso 1 1 calc R . .
C67 C 0.7074(3) 0.6456(6) 0.2248(2) 0.0483(7) Uani 1 1 d . . .
H67A H 0.6724 0.6030 0.2053 0.058 Uiso 1 1 calc R . .
C68 C 0.6898(3) 0.6906(6) 0.25914(19) 0.0483(7) Uani 1 1 d . . .
H68 H 0.6423 0.6803 0.2635 0.058 Uiso 1 1 calc R . .
C69 C 0.7311(4) 0.7986(8) 0.3246(2) 0.070(3) Uani 1 1 d . . .
H69A H 0.6857 0.7865 0.3315 0.084 Uiso 1 1 calc R . .
C70 C 0.9840(4) 0.9317(8) 0.1844(2) 0.070(2) Uani 1 1 d . . .
H70A H 0.9778 1.0076 0.1711 0.105 Uiso 1 1 calc R . .
H70B H 0.9768 0.8710 0.1634 0.105 Uiso 1 1 calc R . .
H70C H 1.0333 0.9257 0.2021 0.105 Uiso 1 1 calc R . .
C72 C 0.7297(5) 0.9674(11) 0.1640(4) 0.116(4) Uani 1 1 d . . .
H72A H 0.7253 0.9597 0.1925 0.175 Uiso 1 1 calc R . .
H72B H 0.7162 0.8943 0.1494 0.175 Uiso 1 1 calc R . .
H72C H 0.6972 1.0289 0.1503 0.175 Uiso 1 1 calc R . .
O8A O 0.4659(2) 0.4058(4) 0.80085(14) 0.0521(12) Uani 1 1 d . . .
H8A H 0.4567 0.3559 0.8172 0.078 Uiso 1 1 calc R . .
C73A C 0.5126(4) 0.3580(6) 0.7779(2) 0.0552(18) Uani 1 1 d . . .
H73A H 0.5077 0.4011 0.7521 0.083 Uiso 1 1 calc R . .
H73B H 0.4996 0.2769 0.7717 0.083 Uiso 1 1 calc R . .
H73C H 0.5631 0.3627 0.7940 0.083 Uiso 1 1 calc R . .
B1 B 0.4752(4) 0.0292(7) 0.8104(2) 0.0458(19) Uani 1 1 d . . .
F1 F 0.4564(3) 0.1283(4) 0.82729(15) 0.0869(16) Uani 1 1 d . . .
F2 F 0.4219(2) -0.0534(4) 0.80822(16) 0.0780(14) Uani 1 1 d . . .
F3 F 0.5399(2) -0.0146(4) 0.83379(12) 0.0652(12) Uani 1 1 d . . .
F4 F 0.4831(2) 0.0515(4) 0.77062(11) 0.0546(10) Uani 1 1 d . . .
B2 B 0.4637(4) 0.4109(6) 0.9193(2) 0.0397(17) Uani 1 1 d . . .
F5 F 0.4882(3) 0.3381(5) 0.89328(17) 0.0978(18) Uani 1 1 d . . .
F6 F 0.4898(2) 0.3703(4) 0.95876(14) 0.0769(14) Uani 1 1 d . . .
F7 F 0.38907(19) 0.4083(4) 0.91020(13) 0.0623(11) Uani 1 1 d . . .
F8 F 0.4873(2) 0.5206(3) 0.91596(13) 0.0667(12) Uani 1 1 d . . .
B3 B 0.1219(5) 0.6611(9) 0.1389(3) 0.0607(9) Uani 0.722(5) 1 d P A 1
F9 F 0.0993(3) 0.7783(5) 0.14040(16) 0.0607(9) Uani 0.722(5) 1 d P A 1
F10 F 0.0680(4) 0.5944(6) 0.11805(18) 0.0607(9) Uani 0.722(5) 1 d P A 1
F11 F 0.1513(4) 0.6235(7) 0.1776(2) 0.0607(9) Uani 0.722(5) 1 d P A 1
F12 F 0.1744(4) 0.6690(6) 0.1170(2) 0.0607(9) Uani 0.722(5) 1 d P A 1
B3A B 0.1219(5) 0.6611(9) 0.1389(3) 0.0607(9) Uani 0.278(5) 1 d P A 2
F9A F 0.0451(9) 0.6523(15) 0.1236(5) 0.0607(9) Uani 0.278(5) 1 d P A 2
F10A F 0.1145(9) 0.5332(14) 0.1246(4) 0.0607(9) Uani 0.278(5) 1 d P A 2
F11A F 0.1335(11) 0.6525(17) 0.1817(6) 0.0607(9) Uani 0.278(5) 1 d P A 2
F12A F 0.1773(11) 0.7116(15) 0.1238(6) 0.0607(9) Uani 0.278(5) 1 d P A 2
B4 B 0.8706(6) 0.1217(7) 0.0766(2) 0.054(2) Uani 1 1 d . . .
F13 F 0.9309(5) 0.1541(7) 0.1010(2) 0.197(5) Uani 1 1 d . . .
F14 F 0.8206(5) 0.2047(5) 0.0758(2) 0.158(3) Uani 1 1 d . . .
F15 F 0.8482(3) 0.0177(4) 0.08980(15) 0.0925(17) Uani 1 1 d . . .
F16 F 0.8783(3) 0.1075(4) 0.03794(13) 0.0772(14) Uani 1 1 d . . .

loop_
_atom_site_aniso_label
_atom_site_aniso_U_11
_atom_site_aniso_U_22
_atom_site_aniso_U_33
_atom_site_aniso_U_23
_atom_site_aniso_U_13
_atom_site_aniso_U_12
Cu1 0.0217(3) 0.0256(3) 0.0250(3) -0.0061(3) 0.0004(3) 0.0035(3)
Cu4 0.0234(3) 0.0180(3) 0.0330(4) -0.0004(3) 0.0074(3) -0.0013(3)
Cu3 0.0193(3) 0.0198(3) 0.0326(4) -0.0058(3) 0.0037(3) -0.0018(3)
Cu2 0.0196(3) 0.0358(4) 0.0234(3) -0.0084(3) 0.0017(2) 0.0029(3)
O1 0.0235(19) 0.039(2) 0.026(2) -0.0098(17) -0.0026(15) 0.0083(17)
O2 0.0178(17) 0.029(2) 0.0278(19) -0.0107(16) 0.0031(15) 0.0034(15)
O3 0.029(2) 0.048(2) 0.033(2) 0.0076(19) 0.0081(17) 0.0049(18)
O4 0.063(3) 0.045(3) 0.040(2) 0.002(2) 0.009(2) 0.001(2)
O6 0.0231(19) 0.0198(19) 0.041(2) -0.0104(16) 0.0063(16) -0.0030(15)
O7 0.0233(19) 0.0175(18) 0.046(2) -0.0016(16) 0.0088(17) 0.0014(15)
O9 0.079(4) 0.142(6) 0.056(3) 0.015(4) 0.021(3) 0.042(4)
N1 0.022(2) 0.025(2) 0.020(2) 0.0041(17) 0.0054(17) 0.0029(18)
N2 0.023(2) 0.025(2) 0.024(2) -0.0044(18) 0.0057(18) -0.0027(18)
N3 0.020(2) 0.039(3) 0.022(2) -0.006(2) 0.0005(18) 0.004(2)
N4 0.021(2) 0.065(4) 0.036(3) -0.016(3) 0.005(2) -0.004(2)
N5 0.023(2) 0.023(2) 0.022(2) 0.0010(17) 0.0020(18) -0.0043(18)
N6 0.023(2) 0.024(2) 0.021(2) 0.0019(17) 0.0013(17) 0.0011(18)
N7 0.029(2) 0.023(2) 0.028(2) 0.0011(19) -0.0045(19) -0.0031(19)
N8 0.028(2) 0.024(2) 0.026(2) 0.0006(18) 0.0073(19) 0.0002(19)
C1 0.0336(14) 0.070(2) 0.0413(16) -0.0099(14) 0.0094(12) -0.0037(13)
C2 0.0336(14) 0.070(2) 0.0413(16) -0.0099(14) 0.0094(12) -0.0037(13)
C3 0.0336(14) 0.070(2) 0.0413(16) -0.0099(14) 0.0094(12) -0.0037(13)
C4 0.032(3) 0.027(3) 0.037(3) 0.008(2) 0.020(3) 0.005(2)
C5 0.037(3) 0.025(3) 0.051(4) 0.009(3) 0.022(3) 0.008(2)
C6 0.045(4) 0.025(3) 0.061(4) -0.010(3) 0.020(3) -0.002(3)
C7 0.034(3) 0.036(3) 0.042(3) -0.010(3) 0.012(3) -0.002(3)
C8 0.028(3) 0.028(3) 0.027(3) -0.002(2) 0.013(2) -0.004(2)
C9 0.028(3) 0.021(3) 0.032(3) 0.003(2) 0.015(2) 0.003(2)
C10 0.027(3) 0.032(3) 0.031(3) -0.008(2) 0.008(2) -0.008(2)
C11 0.020(3) 0.042(3) 0.025(3) -0.007(2) 0.004(2) -0.006(2)
C12 0.028(3) 0.050(4) 0.026(3) -0.014(3) 0.007(2) -0.006(3)
C13 0.033(3) 0.064(4) 0.024(3) -0.009(3) 0.000(2) -0.006(3)
C14 0.034(3) 0.059(4) 0.032(3) 0.001(3) -0.002(3) 0.011(3)
C15 0.029(3) 0.045(4) 0.029(3) -0.009(3) -0.002(2) 0.005(3)
C16 0.020(3) 0.046(3) 0.023(3) -0.006(2) 0.005(2) -0.004(2)
C17 0.022(3) 0.021(3) 0.025(3) 0.003(2) 0.001(2) 0.006(2)
C18 0.025(3) 0.028(3) 0.029(3) -0.002(2) 0.009(2) 0.005(2)
C19 0.020(3) 0.026(3) 0.042(3) 0.002(2) 0.006(2) 0.001(2)
C20 0.024(3) 0.023(3) 0.042(3) -0.007(2) -0.005(2) 0.005(2)
C21 0.034(3) 0.024(3) 0.026(3) -0.007(2) 0.001(2) 0.008(2)
C22 0.018(2) 0.026(3) 0.021(3) 0.002(2) 0.001(2) 0.007(2)
C23 0.026(3) 0.034(3) 0.018(3) -0.002(2) 0.002(2) 0.005(2)
C24 0.023(3) 0.051(4) 0.027(3) -0.006(3) 0.007(2) 0.002(3)
C25 0.029(3) 0.082(5) 0.041(4) -0.017(4) 0.006(3) 0.005(3)
C26 0.034(4) 0.127(8) 0.048(4) -0.032(5) 0.014(3) 0.009(4)
C27 0.025(3) 0.057(4) 0.036(3) -0.008(3) 0.008(3) 0.003(3)
C28 0.028(3) 0.099(6) 0.048(4) -0.015(4) 0.010(3) -0.002(4)
C29 0.0336(14) 0.070(2) 0.0413(16) -0.0099(14) 0.0094(12) -0.0037(13)
C34 0.026(3) 0.030(3) 0.030(3) -0.005(2) 0.005(2) -0.007(2)
C35 0.051(4) 0.035(3) 0.025(3) -0.003(2) 0.005(3) -0.014(3)
C36 0.037(3) 0.043(4) 0.028(3) 0.003(3) -0.001(3) -0.016(3)
C37 0.025(3) 0.034(3) 0.032(3) 0.007(2) 0.002(2) -0.007(2)
C38 0.026(3) 0.024(3) 0.026(3) 0.005(2) 0.006(2) -0.001(2)
C39 0.028(3) 0.026(3) 0.024(3) 0.006(2) 0.002(2) 0.000(2)
C40 0.037(3) 0.029(3) 0.037(3) 0.003(2) 0.014(3) 0.002(3)
C41 0.025(3) 0.042(4) 0.049(4) 0.008(3) 0.010(3) 0.004(3)
C42 0.022(3) 0.043(4) 0.050(4) 0.012(3) 0.000(3) -0.006(3)
C43 0.025(3) 0.023(3) 0.028(3) 0.001(2) 0.004(2) 0.003(2)
C44 0.033(3) 0.021(3) 0.023(3) 0.003(2) 0.008(2) 0.000(2)
C45 0.031(3) 0.021(3) 0.025(3) 0.002(2) 0.002(2) -0.003(2)
C46 0.032(3) 0.026(3) 0.031(3) 0.002(2) 0.003(2) -0.006(2)
C47 0.048(4) 0.026(3) 0.027(3) -0.002(2) 0.003(3) -0.019(3)
C48 0.069(4) 0.018(3) 0.025(3) -0.004(2) 0.013(3) -0.011(3)
C49 0.050(4) 0.018(3) 0.033(3) 0.001(2) 0.016(3) 0.003(3)
C50 0.035(3) 0.024(3) 0.041(3) 0.001(3) 0.003(3) -0.003(2)
C51 0.055(4) 0.022(3) 0.041(4) 0.002(3) -0.008(3) -0.004(3)
C52 0.059(4) 0.036(4) 0.037(4) 0.012(3) 0.001(3) -0.017(3)
C53 0.042(3) 0.032(3) 0.033(3) 0.004(3) 0.005(3) -0.016(3)
C54 0.030(3) 0.027(3) 0.030(3) -0.001(2) 0.003(2) -0.008(2)
C55 0.060(4) 0.052(4) 0.040(4) 0.005(3) 0.021(3) -0.024(4)
C56 0.048(4) 0.059(5) 0.047(4) -0.010(3) 0.029(3) -0.015(3)
C57 0.038(3) 0.039(3) 0.043(4) 0.001(3) 0.015(3) -0.003(3)
C58 0.026(3) 0.026(3) 0.033(3) 0.000(2) 0.007(2) -0.003(2)
C59 0.034(3) 0.025(3) 0.026(3) -0.005(2) 0.007(2) 0.001(2)
C60 0.030(3) 0.019(3) 0.024(3) -0.002(2) 0.003(2) 0.000(2)
C61 0.030(3) 0.028(3) 0.040(3) -0.004(3) 0.006(3) 0.001(2)
C62 0.039(3) 0.020(3) 0.045(4) 0.002(3) -0.010(3) 0.000(2)
C63 0.035(3) 0.026(3) 0.034(3) 0.004(2) -0.003(3) -0.010(2)
C64 0.027(3) 0.024(3) 0.034(3) -0.003(2) 0.005(2) -0.007(2)
C65 0.024(3) 0.020(3) 0.026(3) -0.009(2) -0.002(2) -0.004(2)
C66 0.044(4) 0.052(4) 0.033(3) 0.008(3) 0.011(3) 0.002(3)
C67 0.0336(14) 0.070(2) 0.0413(16) -0.0099(14) 0.0094(12) -0.0037(13)
C68 0.0336(14) 0.070(2) 0.0413(16) -0.0099(14) 0.0094(12) -0.0037(13)
C69 0.028(4) 0.131(8) 0.056(5) -0.017(5) 0.018(3) 0.006(4)
C70 0.062(5) 0.090(6) 0.058(5) 0.020(5) 0.014(4) -0.009(5)
C72 0.067(7) 0.146(11) 0.141(10) -0.017(9) 0.034(7) 0.028(7)
O8A 0.046(3) 0.051(3) 0.060(3) 0.005(2) 0.015(2) -0.014(2)
C73A 0.062(5) 0.044(4) 0.056(4) -0.001(3) 0.008(4) 0.006(3)
B1 0.042(4) 0.058(5) 0.042(4) -0.009(4) 0.019(4) -0.004(4)
F1 0.122(4) 0.076(3) 0.078(3) -0.020(3) 0.055(3) 0.014(3)
F2 0.049(3) 0.079(3) 0.109(4) 0.014(3) 0.024(3) -0.012(2)
F3 0.058(3) 0.086(3) 0.048(2) 0.001(2) 0.006(2) -0.008(2)
F4 0.060(2) 0.070(3) 0.039(2) 0.0024(19) 0.0210(18) 0.012(2)
B2 0.032(4) 0.031(4) 0.055(5) 0.007(3) 0.007(3) 0.009(3)
F5 0.086(4) 0.096(4) 0.113(4) -0.039(3) 0.026(3) 0.032(3)
F6 0.043(2) 0.100(4) 0.081(3) 0.050(3) 0.001(2) 0.009(2)
F7 0.034(2) 0.067(3) 0.083(3) 0.021(2) 0.008(2) 0.0073(19)
F8 0.073(3) 0.040(2) 0.074(3) 0.016(2) -0.011(2) -0.009(2)
B3 0.0668(19) 0.069(2) 0.0447(14) 0.0013(15) 0.0099(13) -0.0123(16)
F9 0.0668(19) 0.069(2) 0.0447(14) 0.0013(15) 0.0099(13) -0.0123(16)
F10 0.0668(19) 0.069(2) 0.0447(14) 0.0013(15) 0.0099(13) -0.0123(16)
F11 0.0668(19) 0.069(2) 0.0447(14) 0.0013(15) 0.0099(13) -0.0123(16)
F12 0.0668(19) 0.069(2) 0.0447(14) 0.0013(15) 0.0099(13) -0.0123(16)
B3A 0.0668(19) 0.069(2) 0.0447(14) 0.0013(15) 0.0099(13) -0.0123(16)
F9A 0.0668(19) 0.069(2) 0.0447(14) 0.0013(15) 0.0099(13) -0.0123(16)
F10A 0.0668(19) 0.069(2) 0.0447(14) 0.0013(15) 0.0099(13) -0.0123(16)
F11A 0.0668(19) 0.069(2) 0.0447(14) 0.0013(15) 0.0099(13) -0.0123(16)
F12A 0.0668(19) 0.069(2) 0.0447(14) 0.0013(15) 0.0099(13) -0.0123(16)
B4 0.099(7) 0.031(4) 0.034(4) -0.001(3) 0.017(4) 0.005(4)
F13 0.248(10) 0.159(7) 0.114(5) 0.017(5) -0.096(6) -0.094(7)
F14 0.242(9) 0.078(4) 0.191(7) 0.024(4) 0.127(7) 0.074(5)
F15 0.166(5) 0.049(3) 0.082(3) 0.017(2) 0.069(4) 0.008(3)
F16 0.143(5) 0.046(3) 0.049(3) 0.008(2) 0.036(3) 0.002(3)

loop_
_atom_type_symbol
_atom_type_description
_atom_type_scat_dispersion_real
_atom_type_scat_dispersion_imag
_atom_type_scat_source
C C 0.0033 0.0016 'International Tables Vol C Tables 4.2.6.8 and 6.1.1.4'
B B 0.0013 0.0007 'International Tables Vol C Tables 4.2.6.8 and 6.1.1.4'
N N 0.0061 0.0033 'International Tables Vol C Tables 4.2.6.8 and 6.1.1.4'
O O 0.0106 0.0060 'International Tables Vol C Tables 4.2.6.8 and 6.1.1.4'
F F 0.0171 0.0103 'International Tables Vol C Tables 4.2.6.8 and 6.1.1.4'
Cu Cu 0.3201 1.2651 'International Tables Vol C Tables 4.2.6.8 and 6.1.1.4'
H H 0.0000 0.0000 'International Tables Vol C Tables 4.2.6.8 and 6.1.1.4'

loop_
_geom_angle_atom_site_label_1
_geom_angle_atom_site_label_2
_geom_angle_atom_site_label_3
_geom_angle
O1 Cu1 O2 77.47(14)
O1 Cu1 N1 168.23(17)
O2 Cu1 N1 104.86(16)
O1 Cu1 N2 92.41(16)
O2 Cu1 N2 169.74(16)
N1 Cu1 N2 85.39(17)
O7 Cu4 O6 77.31(14)
O7 Cu4 N7 147.21(17)
O6 Cu4 N7 102.36(17)
O7 Cu4 N8 93.23(16)
O6 Cu4 N8 170.47(16)
N7 Cu4 N8 84.93(18)
O7 Cu4 O3 96.46(15)
O6 Cu4 O3 93.27(15)
N7 Cu4 O3 116.19(16)
N8 Cu4 O3 88.90(16)
O7 Cu3 O6 79.26(15)
O7 Cu3 N5 102.42(17)
O6 Cu3 N5 161.76(17)
O7 Cu3 N6 168.22(17)
O6 Cu3 N6 95.45(16)
N5 Cu3 N6 85.93(17)
O1 Cu2 O2 76.68(14)
O1 Cu2 N4 101.93(18)
O2 Cu2 N4 156.9(2)
O1 Cu2 N3 169.58(16)
O2 Cu2 N3 93.69(15)
N4 Cu2 N3 85.32(18)
O1 Cu2 O4 97.15(16)
O2 Cu2 O4 99.18(16)
N4 Cu2 O4 103.9(2)
N3 Cu2 O4 88.24(18)
C16 O1 Cu1 126.5(3)
C16 O1 Cu2 132.7(3)
Cu1 O1 Cu2 100.85(15)
C17 O2 Cu1 137.3(3)
C17 O2 Cu2 122.1(3)
Cu1 O2 Cu2 99.96(15)
C66 O3 Cu4 123.6(3)
C70 O4 Cu2 117.8(4)
C45 O6 Cu3 125.1(3)
C45 O6 Cu4 132.8(3)
Cu3 O6 Cu4 100.54(15)
C65 O7 Cu3 132.2(3)
C65 O7 Cu4 120.4(3)
Cu3 O7 Cu4 101.40(16)
C1 N1 C9 118.4(5)
C1 N1 Cu1 129.2(4)
C9 N1 Cu1 111.6(3)
C8 N2 C10 113.6(4)
C8 N2 Cu1 108.0(3)
C10 N2 Cu1 110.6(3)
C24 N3 C23 113.6(4)
C24 N3 Cu2 108.7(3)
C23 N3 Cu2 111.4(3)
C29 N4 C27 118.3(5)
C29 N4 Cu2 129.8(4)
C27 N4 Cu2 111.5(4)
C34 N5 C38 118.8(4)
C34 N5 Cu3 129.0(4)
C38 N5 Cu3 111.2(3)
C39 N6 C43 113.2(4)
C39 N6 Cu3 108.5(3)
C43 N6 Cu3 108.4(3)
C50 N7 C54 118.6(5)
C50 N7 Cu4 129.4(4)
C54 N7 Cu4 111.7(3)
C58 N8 C59 114.0(4)
C58 N8 Cu4 109.2(3)
C59 N8 Cu4 111.0(3)
N1 C1 C2 123.0(7)
C3 C2 C1 119.5(6)
C2 C3 C4 119.6(6)
C9 C4 C5 119.1(5)
C9 C4 C3 117.1(5)
C5 C4 C3 123.8(6)
C6 C5 C4 119.8(5)
C5 C6 C7 121.7(6)
C8 C7 C6 119.5(6)
C7 C8 C9 120.4(5)
C7 C8 N2 124.1(5)
C9 C8 N2 115.5(4)
N1 C9 C4 122.3(5)
N1 C9 C8 118.1(5)
C4 C9 C8 119.6(5)
C11 C10 N2 110.9(4)
C12 C11 C16 118.7(5)
C12 C11 C10 120.7(5)
C16 C11 C10 120.6(5)
C13 C12 C11 120.7(6)
C14 C13 C12 120.3(5)
C13 C14 C15 119.9(6)
C16 C15 C14 120.5(6)
O1 C16 C15 120.2(5)
O1 C16 C11 119.9(5)
C15 C16 C11 119.9(5)
O2 C17 C18 121.9(5)
O2 C17 C22 118.9(4)
C18 C17 C22 119.2(5)
C19 C18 C17 120.6(5)
C18 C19 C20 120.5(5)
C21 C20 C19 119.2(5)
C20 C21 C22 121.7(5)
C21 C22 C17 118.8(5)
C21 C22 C23 120.9(5)
C17 C22 C23 120.3(4)
C22 C23 N3 109.8(4)
C25 C24 C27 120.3(5)
C25 C24 N3 123.9(5)
C27 C24 N3 115.8(5)
C24 C25 C26 119.8(6)
C69 C26 C25 120.9(6)
N4 C27 C24 118.0(5)
N4 C27 C28 122.4(5)
C24 C27 C28 119.6(5)
C69 C28 C68 123.9(6)
C69 C28 C27 118.5(6)
C68 C28 C27 117.6(6)
N4 C29 C67 122.9(6)
N5 C34 C35 122.8(5)
C36 C35 C34 118.9(5)
C35 C36 C37 120.8(5)
C36 C37 C42 126.0(5)
C36 C37 C38 117.1(5)
C42 C37 C38 116.9(5)
N5 C38 C39 118.0(4)
N5 C38 C37 121.5(5)
C39 C38 C37 120.5(5)
C40 C39 C38 120.0(5)
C40 C39 N6 124.2(5)
C38 C39 N6 115.8(5)
C39 C40 C41 120.3(6)
C42 C41 C40 120.5(6)
C41 C42 C37 121.6(5)
C44 C43 N6 111.8(4)
C49 C44 C45 118.0(5)
C49 C44 C43 120.5(5)
C45 C44 C43 121.5(5)
O6 C45 C44 120.1(5)
O6 C45 C46 119.8(5)
C44 C45 C46 120.0(5)
C47 C46 C45 120.1(5)
C48 C47 C46 120.6(5)
C47 C48 C49 119.3(5)
C48 C49 C44 122.0(6)
N7 C50 C51 123.0(6)
C52 C51 C50 119.5(6)
C51 C52 C53 120.0(6)
C55 C53 C54 118.9(6)
C55 C53 C52 124.1(6)
C54 C53 C52 117.0(6)
N7 C54 C58 118.2(5)
N7 C54 C53 121.8(5)
C58 C54 C53 120.0(5)
C56 C55 C53 120.6(6)
C55 C56 C57 120.0(6)
C58 C57 C56 120.5(6)
C57 C58 C54 119.9(5)
C57 C58 N8 124.2(5)
C54 C58 N8 115.9(5)
C60 C59 N8 109.9(4)
C65 C60 C61 118.8(5)
C65 C60 C59 120.2(5)
C61 C60 C59 120.9(5)
C62 C61 C60 120.4(5)
C63 C62 C61 119.7(5)
C62 C63 C64 120.4(5)
C63 C64 C65 120.3(5)
O7 C65 C64 121.6(5)
O7 C65 C60 118.0(5)
C64 C65 C60 120.3(5)
C68 C67 C29 119.3(6)
C67 C68 C28 119.5(6)
C26 C69 C28 120.9(7)
F1 B1 F2 110.4(6)
F1 B1 F3 111.0(6)
F2 B1 F3 108.3(6)
F1 B1 F4 109.6(6)
F2 B1 F4 108.5(6)
F3 B1 F4 109.1(6)
F8 B2 F5 110.9(6)
F8 B2 F7 110.1(5)
F5 B2 F7 109.4(6)
F8 B2 F6 110.2(6)
F5 B2 F6 107.4(6)
F7 B2 F6 108.9(6)
F10 B3 F11 113.8(8)
F10 B3 F12 108.7(8)
F11 B3 F12 110.2(8)
F10 B3 F9 111.7(8)
F11 B3 F9 109.4(8)
F12 B3 F9 102.5(7)
F13 B4 F16 111.4(9)
F13 B4 F14 108.5(8)
F16 B4 F14 107.5(7)
F13 B4 F15 110.0(7)
F16 B4 F15 108.1(6)
F14 B4 F15 111.2(8)

loop_
_geom_bond_atom_site_label_1
_geom_bond_atom_site_label_2
_geom_bond_distance
Cu1 O1 1.928(3)
Cu1 O2 1.947(3)
Cu1 N1 1.956(4)
Cu1 N2 2.009(4)
Cu4 O7 1.965(4)
Cu4 O6 1.967(3)
Cu4 N7 1.979(4)
Cu4 N8 2.004(4)
Cu4 O3 2.261(4)
Cu3 O7 1.914(3)
Cu3 O6 1.936(3)
Cu3 N5 1.952(4)
Cu3 N6 1.985(4)
Cu2 O1 1.951(3)
Cu2 O2 1.958(3)
Cu2 N4 1.974(5)
Cu2 N3 1.997(4)
Cu2 O4 2.278(4)
O1 C16 1.356(6)
O2 C17 1.349(6)
O3 C66 1.417(7)
O3 H3 0.9500
O4 C70 1.454(8)
O6 C45 1.361(6)
O7 C65 1.353(6)
O9 C72 1.442(11)
N1 C1 1.317(7)
N1 C9 1.371(6)
N2 C8 1.463(7)
N2 C10 1.495(6)
N3 C24 1.455(7)
N3 C23 1.504(6)
N4 C29 1.325(8)
N4 C27 1.369(7)
N5 C34 1.314(6)
N5 C38 1.375(6)
N6 C39 1.456(6)
N6 C43 1.502(6)
N7 C50 1.313(7)
N7 C54 1.376(7)
N8 C58 1.456(7)
N8 C59 1.510(6)
C1 C2 1.400(9)
C2 C3 1.360(9)
C3 C4 1.417(8)
C4 C9 1.408(7)
C4 C5 1.415(8)
C5 C6 1.348(9)
C6 C7 1.415(8)
C7 C8 1.361(7)
C8 C9 1.411(7)
C10 C11 1.495(8)
C11 C12 1.395(7)
C11 C16 1.397(8)
C12 C13 1.380(8)
C13 C14 1.372(9)
C14 C15 1.386(8)
C15 C16 1.384(8)
C17 C18 1.394(7)
C17 C22 1.408(7)
C18 C19 1.382(7)
C19 C20 1.393(8)
C20 C21 1.373(8)
C21 C22 1.398(7)
C22 C23 1.494(7)
C24 C25 1.353(8)
C24 C27 1.413(8)
C25 C26 1.412(9)
C26 C69 1.352(10)
C27 C28 1.414(8)
C28 C69 1.397(10)
C28 C68 1.412(9)
C29 C67 1.413(8)
C34 C35 1.405(7)
C35 C36 1.359(8)
C36 C37 1.392(8)
C37 C42 1.414(8)
C37 C38 1.423(7)
C38 C39 1.400(7)
C39 C40 1.363(7)
C40 C41 1.401(8)
C41 C42 1.355(9)
C43 C44 1.491(7)
C44 C49 1.395(7)
C44 C45 1.396(7)
C45 C46 1.399(7)
C46 C47 1.377(8)
C47 C48 1.377(8)
C48 C49 1.377(8)
C50 C51 1.395(8)
C51 C52 1.349(9)
C52 C53 1.417(9)
C53 C55 1.402(9)
C53 C54 1.406(7)
C54 C58 1.401(7)
C55 C56 1.365(10)
C56 C57 1.409(8)
C57 C58 1.363(8)
C59 C60 1.485(7)
C60 C65 1.388(7)
C60 C61 1.398(7)
C61 C62 1.388(8)
C62 C63 1.373(8)
C63 C64 1.379(8)
C64 C65 1.381(7)
C67 C68 1.368(9)
O8A C73A 1.411(8)
B1 F1 1.361(9)
B1 F2 1.377(9)
B1 F3 1.382(9)
B1 F4 1.396(8)
B2 F8 1.359(8)
B2 F5 1.367(8)
B2 F7 1.371(8)
B2 F6 1.377(8)
B3 F10 1.336(10)
B3 F11 1.352(11)
B3 F12 1.368(11)
B3 F9 1.426(11)
B4 F13 1.291(11)
B4 F16 1.342(8)
B4 F14 1.343(10)
B4 F15 1.382(9)
